data_2009453
loop_
_publ_author_name
'Garcia, J.G.'
'Morales, G.'
'Fronczek, F.R.'
'McLaughlin, M.L.'

_publ_section_title
;The structures of
 <i>endo</i>-13-<i>syn</i>-methyltricyclo[8.2.1.0^2,9^]trideca-5,11-dien-13-<i>anti</i>-ol,
 <i>endo</i>-13-<i>syn</i>-methyltricyclo[8.2.1.0^2,9^]trideca-5,11-dien-13-<i>anti</i>-yl
 acetate and its corresponding <i>endo</i>-<i>endo</i>-<i>anti</i>
 Diels--Alder adducts with
 1,2,3,4-tetrachloro-5,5-dimethoxy-1,3-cyclopentadiene and
 hexachlorocyclopentadiene
;
_journal_issue 2
_journal_name_full 'Acta Crystallographica Section C'
_journal_page_first 317
_journal_page_last 324
_journal_paper_doi 10.1107/S0108270193007061
_journal_volume 50
_journal_year 1994
_chemical_formula_moiety 'C16 H22 O2'
_chemical_formula_sum 'C16 H22 O2'
_chemical_formula_weight 246.4
_space_group_IT_number 14
_space_group_name_Hall '-P 2yn'
_space_group_name_H-M_alt 'P 1 21/n 1'
_symmetry_cell_setting monoclinic
_symmetry_space_group_name_Hall '-P 2yn'
_symmetry_space_group_name_H-M 'P 1 21/n 1'
_atom_type_scat_source IntTabIV
_cell_angle_alpha 90.
_cell_angle_beta 107.514(4)
_cell_angle_gamma 90.
_cell_formula_units_Z 4
_cell_length_a 8.8764(4)
_cell_length_b 18.1005(14)
_cell_length_c 8.9616(5)
_cell_measurement_reflns_used 25
_cell_measurement_temperature 295
_cell_measurement_theta_max 13
_cell_measurement_theta_min 10
_cell_volume 1373.09(15)
_diffrn_measurement_device 'Enraf-Nonius CAD-4'
_diffrn_measurement_method \w-2\q
_diffrn_radiation_type MoK\a
_diffrn_radiation_wavelength 0.71073
_diffrn_reflns_av_R_equivalents 0.016
_diffrn_reflns_limit_h_max 11
_diffrn_reflns_limit_h_min 0
_diffrn_reflns_limit_k_max 24
_diffrn_reflns_limit_k_min 0
_diffrn_reflns_limit_l_max 11
_diffrn_reflns_limit_l_min -12
_diffrn_reflns_number 3782
_diffrn_reflns_theta_max 28.5
_diffrn_standards_decay_% <2
_diffrn_standards_interval_time 166.67
_diffrn_standards_number 3
_exptl_absorpt_coefficient_mu 0.07
_exptl_absorpt_correction_type none
_exptl_crystal_colour colorless
_exptl_crystal_density_diffrn 1.192
_exptl_crystal_description prism
_exptl_crystal_size_max 0.38
_exptl_crystal_size_mid 0.32
_exptl_crystal_size_min 0.25
_refine_diff_density_max 0.23
_refine_diff_density_min -0.09
_refine_ls_extinction_coef 6.2E-7(13)
_refine_ls_extinction_method '(1 + gI~c~)^-1^ applied to F~c~'
_refine_ls_goodness_of_fit_obs 2.299
_refine_ls_hydrogen_treatment 'H atoms refined isotropically'
_refine_ls_number_parameters 224
_refine_ls_number_reflns 2293
_refine_ls_R_factor_obs 0.064
_refine_ls_shift/esd_max 0.01
_refine_ls_structure_factor_coef F
_refine_ls_weighting_details 'w = 4F~o~^2^[\s^2^(I) + (0.02F~o~^2^)^2^]^-1^'
_refine_ls_weighting_scheme calc
_refine_ls_wR_factor_obs 0.055
_reflns_number_observed 2293
_reflns_number_total 3462
_reflns_observed_criterion I>1\s(I)
_cod_data_source_file hh1071.cif
_cod_data_source_block hh1071_structure_2_of_4
_cod_depositor_comments
;
The following automatic conversions were performed:

'_refine_ls_weighting_scheme' value '4F~o~^2^[\s^2^(I) +
(0.02F~o~^2^)^2^]^-1^' was changed to 'calc'. New tag
'_refine_ls_weighting_details' was created. The value of the new tag
was set to 'w = 4F~o~^2^[\s^2^(I) + (0.02F~o~^2^)^2^]^-1^'.

Automatic conversion script
Id: cif_fix_values 3143 2015-03-26 13:38:13Z robertas 
;
_cod_original_cell_volume 1373.1(3)
_cod_original_sg_symbol_H-M 'P 21/n'
_cod_database_code 2009453

loop_
_space_group_symop_id
_space_group_symop_operation_xyz
1 x,y,z
2 -x+1/2,y+1/2,-z+1/2
3 -x,-y,-z
4 x+1/2,-y+1/2,z+1/2

loop_
_atom_site_label
_atom_site_fract_x
_atom_site_fract_y
_atom_site_fract_z
O1 .67110(10) .49030(7) .77270(10)
O2 .8122(2) .48113(9) 1.02640(10)
C1 .6948(2) .39870(10) .5422(2)
C2 .8222(2) .36860(10) .6918(2)
C3 .9201(2) .30250(10) .6741(2)
C4 1.0625(2) .3192(2) .6207(3)
C5 1.0603(2) .38500(10) .5237(2)
C6 .9521(2) .40270(10) .3955(2)
C7 .8101(2) .3586(2) .3197(2)
C8 .6734(2) .36120(10) .3848(2)
C9 .5402(2) .39590(10) .5917(2)
C10 .5052(2) .31590(10) .6087(2)
C11 .6118(2) .29050(10) .7335(2)
C12 .7219(2) .35280(10) .8040(2)
C13 .6019(2) .41650(10) .7665(2)
C14 .4815(2) .41930(10) .8556(2)
C15 .7679(2) .51650(10) .9080(2)
C16 .8118(2) .59440(10) .8908(2)
H1 .720(2) .4480(8) .5300(10)
H2 .8930(10) .4096(8) .7390(10)
H3a .860(2) .2670(10) .581(2)
H3b .952(2) .2790(10) .765(2)
H5 1.148(2) .4170(10) .558(2)
H6 .963(2) .4470(10) .352(2)
H8a .588(3) .3870(10) .314(2)
H8b .630(2) .3160(10) .384(2)
H9 .457(2) .4233(9) .529(2)
H10 .427(2) .2910(10) .541(2)
H11 .625(2) .2420(10) .772(2)
H12 .784(2) .3499(9) .909(2)
H14a .418(2) .3730(10) .846(2)
H14b .537(2) .4260(10) .963(2)
H14c .406(2) .4580(10) .813(2)
H4a 1.0783 .2776 .5622
H4b 1.1502 .3242 .7121
H7a .8426 .3085 .3228
H7b .7720 .3745 .2139
H16a* .7212 .6245 .8421
H16b .8819 .5975 .8278
H16c .8644 .6158 .9909
H16d .9154 .6056 .9589
H16e .7387 .6278 .9155
H16f .8115 .6043 .7855

loop_
_geom_angle_atom_site_label_1
_geom_angle_atom_site_label_2
_geom_angle_atom_site_label_3
_geom_angle
_geom_angle_publ_flag
C13 O1 C15 120.20(10) yes
C2 C1 C8 119.5(2) yes
C2 C1 C9 102.40(10) yes
C8 C1 C9 111.80(10) yes
C1 C2 C3 118.20(10) yes
C1 C2 C12 102.20(10) yes
C3 C2 C12 112.3(2) yes
C2 C3 C4 115.9(2) yes
C3 C4 C5 119.0(2) yes
C4 C5 C6 126.7(2) yes
C5 C6 C7 125.3(2) yes
C6 C7 C8 119.0(2) yes
C1 C8 C7 119.0(2) yes
C1 C9 C10 106.7(2) yes
C1 C9 C13 101.90(10) yes
C10 C9 C13 98.70(10) yes
C9 C10 C11 107.8(2) yes
C10 C11 C12 107.8(2) yes
C2 C12 C11 107.00(10) yes
C2 C12 C13 102.40(10) yes
C11 C12 C13 98.70(10) yes
O1 C13 C9 106.00(10) yes
O1 C13 C12 114.90(10) yes
O1 C13 C14 107.7(2) yes
C9 C13 C12 93.00(10) yes
C9 C13 C14 116.90(10) yes
C12 C13 C14 117.5(2) yes
O1 C15 O2 124.1(2) yes
O1 C15 C16 111.00(10) yes
O2 C15 C16 125.0(2) yes

loop_
_geom_bond_atom_site_label_1
_geom_bond_atom_site_label_2
_geom_bond_distance
_geom_bond_publ_flag
O1 C13 1.464(2) yes
O1 C15 1.344(2) yes
O2 C15 1.199(2) yes
C1 C2 1.569(2) yes
C1 C8 1.525(3) yes
C2 C3 1.516(3) yes
C2 C12 1.556(3) yes
C3 C4 1.511(3) yes
C4 C5 1.472(4) yes
C5 C6 1.296(2) yes
C6 C7 1.474(3) yes
C7 C8 1.497(3) yes
C9 C10 1.500(3) yes
C10 C11 1.312(2) yes
C11 C12 1.502(3) yes
C12 C13 1.536(3) yes
C13 C14 1.516(3) yes
C15 C16 1.483(3) yes

loop_
_geom_torsion_atom_site_label_1
_geom_torsion_atom_site_label_2
_geom_torsion_atom_site_label_3
_geom_torsion_atom_site_label_4
_geom_torsion
_geom_torsion_publ_flag
C8 C1 C2 C3 -0.1(3) yes
C4 C5 C6 C7 -1.4(4) yes
C6 C7 C8 C1 -10.0(3) yes
C2 C3 C4 C5 -27.8(3) yes
